data_2019571
loop_
_publ_author_name
'Neis, Christian'
'Kradolfer, Thomas'
'Hegetschweiler, Kaspar'

_publ_section_title
;
 Formation of lithium, sodium and potassium complexes with
 1,3,5-triamino-1,3,5-trideoxy-<i>cis</i>-inositol (taci)
;
_journal_coeditor_code CU3054
_journal_issue 6
_journal_name_full 'Acta Crystallographica Section C'
_journal_page_first 632
_journal_page_last 637
_journal_paper_doi 10.1107/S2053229614011036
_journal_volume 70
_journal_year 2014
_chemical_formula_iupac '[Li (C6 H16 N3 O3) (C6 H15 N3 O3)] I2 , 2H2 O'
_chemical_formula_moiety 'C12 H31 Li N6 O6 2+, 2(I -), 2(H2 O)'
_chemical_formula_sum 'C12 H35 I2 Li N6 O8'
_chemical_formula_weight 652.20
_chemical_name_systematic
;(1,3-Diamino-5-azaniumyl-1,3,5-trideoxy-<i>cis</i>-inositol-\k^3^<i>O</i>^2^,<i>O</i>^4^,<i>O</i>^6^)(1,3,5-triamino-1,3,5-trideoxy-<i>cis</i>-inositol-\k^3^<i>O</i>^2^,<i>O</i>^4^,<i>O</i>^6^)lithium(I)
diiodide dihydrate
;
_space_group_IT_number 2
_symmetry_cell_setting triclinic
_symmetry_space_group_name_Hall '-P 1'
_symmetry_space_group_name_H-M 'P -1'
_atom_sites_solution_hydrogens geom
_atom_sites_solution_primary direct
_atom_sites_solution_secondary difmap
_cell_angle_alpha 68.739(8)
_cell_angle_beta 76.082(10)
_cell_angle_gamma 77.494(8)
_cell_formula_units_Z 1
_cell_length_a 7.1327(18)
_cell_length_b 9.309(2)
_cell_length_c 9.378(2)
_cell_measurement_reflns_used 9029
_cell_measurement_temperature 123(2)
_cell_measurement_theta_max 36.68
_cell_measurement_theta_min 2.37
_cell_volume 557.5(2)
_computing_cell_refinement 'SAINT (Bruker, 2010)'
_computing_data_collection 'APEX2 (Bruker, 2010)'
_computing_data_reduction 'SAINT (Bruker, 2010)'
_computing_molecular_graphics 'DIAMOND (Brandenburg, 2012)'
_computing_publication_material
;
SHELXL97 (Sheldrick, 2008) and PLATON (Spek, 2009)
;
_computing_structure_refinement 'SHELXL97 (Sheldrick, 2008)'
_computing_structure_solution 'SHELXS97 (Sheldrick, 2008)'
_diffrn_ambient_temperature 123(2)
_diffrn_measured_fraction_theta_full 1.000
_diffrn_measured_fraction_theta_max 1.000
_diffrn_measurement_device_type 'Bruker Nonius X8 APEX diffractometer with KappaCCD area detector'
_diffrn_measurement_method '\f and \w scans'
_diffrn_radiation_monochromator graphite
_diffrn_radiation_source 'fine-focus sealed tube'
_diffrn_radiation_type MoK\a
_diffrn_radiation_wavelength 0.71073
_diffrn_reflns_av_R_equivalents 0.0336
_diffrn_reflns_av_sigmaI/netI 0.0204
_diffrn_reflns_limit_h_max 9
_diffrn_reflns_limit_h_min -9
_diffrn_reflns_limit_k_max 11
_diffrn_reflns_limit_k_min -11
_diffrn_reflns_limit_l_max 11
_diffrn_reflns_limit_l_min -11
_diffrn_reflns_number 12643
_diffrn_reflns_theta_full 27.00
_diffrn_reflns_theta_max 27.00
_diffrn_reflns_theta_min 2.37
_diffrn_standards_number 0
_exptl_absorpt_coefficient_mu 2.870
_exptl_absorpt_correction_T_max 0.5112
_exptl_absorpt_correction_T_min 0.3063
_exptl_absorpt_correction_type multi-scan
_exptl_absorpt_process_details '(SADABS; Bruker, 2010)'
_exptl_crystal_colour colourless
_exptl_crystal_density_diffrn 1.943
_exptl_crystal_density_method 'not measured'
_exptl_crystal_description cuboid
_exptl_crystal_F_000 322
_exptl_crystal_size_max 0.54
_exptl_crystal_size_mid 0.34
_exptl_crystal_size_min 0.27
_refine_diff_density_max 0.465
_refine_diff_density_min -0.874
_refine_ls_extinction_method none
_refine_ls_goodness_of_fit_ref 1.210
_refine_ls_hydrogen_treatment mixed
_refine_ls_matrix_type full
_refine_ls_number_parameters 169
_refine_ls_number_reflns 2430
_refine_ls_number_restraints 12
_refine_ls_restrained_S_all 1.209
_refine_ls_R_factor_all 0.0159
_refine_ls_R_factor_gt 0.0158
_refine_ls_shift/su_max 0.002
_refine_ls_shift/su_mean 0.000
_refine_ls_structure_factor_coef Fsqd
_refine_ls_weighting_details 'calc w=1/[\s^2^(Fo^2^)+(0.0124P)^2^+0.5599P] where P=(Fo^2^+2Fc^2^)/3'
_refine_ls_weighting_scheme calc
_refine_ls_wR_factor_gt 0.0420
_refine_ls_wR_factor_ref 0.0421
_reflns_number_gt 2424
_reflns_number_total 2430
_reflns_threshold_expression I>2\s(I)
_cod_data_source_file cu3054sup1.cif
_cod_data_source_block I
_cod_depositor_comments 'Adding full bibliography for 2019570--2019572.cif.'
_cod_database_code 2019571
_cod_database_fobs_code 2019571

loop_
_symmetry_equiv_pos_as_xyz
'x, y, z'
'-x, -y, -z'

loop_
_atom_site_type_symbol
_atom_site_label
_atom_site_fract_x
_atom_site_fract_y
_atom_site_fract_z
_atom_site_U_iso_or_equiv
_atom_site_adp_type
_atom_site_calc_flag
_atom_site_refinement_flags
_atom_site_occupancy
_atom_site_symmetry_multiplicity
I I1 0.559573(16) 0.288541(14) 0.335254(13) 0.01281(5) Uani d . 1 1
Li Li1 0.0000 0.0000 0.0000 0.0098(8) Uani d S 1 2
O O1 0.16742(19) -0.21254(15) 0.00196(15) 0.0087(2) Uani d D 1 1
H H1O 0.240(3) -0.235(3) -0.071(2) 0.013 Uiso d D 1 1
C C1 0.2230(3) -0.3262(2) 0.1426(2) 0.0073(3) Uani d . 1 1
H H1 0.3103 -0.4159 0.1157 0.009 Uiso calc R 1 1
C C2 0.3338(2) -0.2591(2) 0.2188(2) 0.0075(3) Uani d . 1 1
H H2 0.3779 -0.3458 0.3099 0.009 Uiso calc R 1 1
N N2 0.5081(2) -0.1983(2) 0.1138(2) 0.0115(3) Uani d D 1 1
H H2A 0.470(4) -0.119(2) 0.038(3) 0.017 Uiso d D 1 1
H H2B 0.580(3) -0.265(3) 0.071(3) 0.017 Uiso d D 1 1
O O3 0.15923(19) 0.00070(15) 0.15024(15) 0.0093(2) Uani d D 1 1
H H3O 0.158(4) 0.080(2) 0.168(3) 0.014 Uiso d D 1 1
C C3 0.2077(3) -0.1328(2) 0.2791(2) 0.0074(3) Uani d . 1 1
H H3 0.2833 -0.1028 0.3383 0.009 Uiso calc R 1 1
N N4 -0.0993(2) -0.0690(2) 0.4419(2) 0.0125(3) Uani d D 1 1
H H4C -0.205(3) -0.105(3) 0.510(3) 0.019 Uiso d D 1 1
H H4B -0.045(7) -0.020(6) 0.483(6) 0.019 Uiso d PD 0.50 1
H H4A -0.154(4) 0.003(3) 0.366(3) 0.019 Uiso d D 1 1
C C4 0.0242(3) -0.1939(2) 0.3885(2) 0.0079(3) Uani d . 1 1
H H4 0.0658 -0.2794 0.4814 0.009 Uiso calc R 1 1
C C6 0.0417(3) -0.3856(2) 0.2549(2) 0.0075(3) Uani d . 1 1
H H6 0.0870 -0.4704 0.3468 0.009 Uiso calc R 1 1
N N6 -0.0547(2) -0.45631(19) 0.1815(2) 0.0112(3) Uani d D 1 1
H H6B -0.078(4) -0.388(3) 0.089(2) 0.017 Uiso d D 1 1
H H6A -0.165(3) -0.484(3) 0.241(3) 0.017 Uiso d D 1 1
C C5 -0.0918(3) -0.2602(2) 0.3151(2) 0.0076(3) Uani d . 1 1
H H5 -0.2000 -0.3086 0.3967 0.009 Uiso calc R 1 1
O O5 -0.17461(18) -0.13452(15) 0.19580(15) 0.0085(2) Uani d D 1 1
H H5O -0.274(3) -0.154(3) 0.183(3) 0.013 Uiso d D 1 1
O O1W 0.1834(2) 0.27443(18) 0.1671(2) 0.0203(3) Uani d D 1 1
H H1W 0.283(3) 0.279(4) 0.196(3) 0.030 Uiso d D 1 1
H H2W 0.106(4) 0.355(3) 0.166(4) 0.030 Uiso d D 1 1

loop_
_atom_site_aniso_label
_atom_site_aniso_U_11
_atom_site_aniso_U_22
_atom_site_aniso_U_33
_atom_site_aniso_U_12
_atom_site_aniso_U_13
_atom_site_aniso_U_23
I1 0.01009(7) 0.01493(8) 0.01306(8) 0.00060(5) -0.00234(5) -0.00537(5)
Li1 0.011(2) 0.010(2) 0.010(2) -0.0027(16) -0.0034(16) -0.0034(17)
O1 0.0098(6) 0.0101(6) 0.0059(6) 0.0003(5) -0.0010(5) -0.0034(5)
C1 0.0074(8) 0.0071(8) 0.0077(8) -0.0005(6) -0.0018(6) -0.0029(6)
C2 0.0058(7) 0.0080(8) 0.0094(8) -0.0004(6) -0.0024(6) -0.0033(7)
N2 0.0062(7) 0.0151(8) 0.0140(8) -0.0023(6) -0.0010(6) -0.0058(6)
O3 0.0150(6) 0.0048(6) 0.0100(6) -0.0020(5) -0.0067(5) -0.0016(5)
C3 0.0085(8) 0.0076(8) 0.0076(8) -0.0011(6) -0.0038(6) -0.0027(6)
N4 0.0146(8) 0.0127(8) 0.0103(8) 0.0015(6) -0.0003(6) -0.0069(6)
C4 0.0086(8) 0.0079(8) 0.0077(8) 0.0007(6) -0.0013(6) -0.0043(7)
C6 0.0081(8) 0.0059(8) 0.0093(8) -0.0019(6) -0.0018(6) -0.0027(6)
N6 0.0102(7) 0.0105(8) 0.0159(8) -0.0039(6) -0.0022(6) -0.0066(6)
C5 0.0079(8) 0.0071(8) 0.0074(8) -0.0019(6) -0.0005(6) -0.0019(7)
O5 0.0062(6) 0.0093(6) 0.0114(6) -0.0012(5) -0.0038(5) -0.0033(5)
O1W 0.0203(8) 0.0118(7) 0.0374(9) 0.0035(6) -0.0141(7) -0.0157(7)

loop_
_atom_type_symbol
_atom_type_description
_atom_type_scat_dispersion_real
_atom_type_scat_dispersion_imag
_atom_type_scat_source
C C 0.0033 0.0016 'International Tables Vol C Tables 4.2.6.8 and 6.1.1.4'
H H 0.0000 0.0000 'International Tables Vol C Tables 4.2.6.8 and 6.1.1.4'
Li Li -0.0003 0.0001 'International Tables Vol C Tables 4.2.6.8 and 6.1.1.4'
N N 0.0061 0.0033 'International Tables Vol C Tables 4.2.6.8 and 6.1.1.4'
O O 0.0106 0.0060 'International Tables Vol C Tables 4.2.6.8 and 6.1.1.4'
I I -0.4742 1.8119 'International Tables Vol C Tables 4.2.6.8 and 6.1.1.4'

loop_
_geom_angle_atom_site_label_1
_geom_angle_atom_site_label_2
_geom_angle_atom_site_label_3
_geom_angle_site_symmetry_3
_geom_angle
_geom_angle_publ_flag
O3 Li1 O3 2 180.0 y
O3 Li1 O1 . 86.11(5) y
O3 Li1 O1 2 93.89(5) y
O1 Li1 O1 2 180.0 y
O3 Li1 O5 . 85.94(5) y
O1 Li1 O5 . 84.33(5) y
O1 Li1 O5 2 95.67(5) y
O3 Li1 O5 2 94.06(5) y
O5 Li1 O5 2 180.0 y
C1 O1 Li1 . 121.84(11) y
C1 O1 H1O . 107.4(18) ?
Li1 O1 H1O . 127.7(18) ?
O1 C1 C6 . 109.50(14) ?
O1 C1 C2 . 111.60(14) ?
C6 C1 C2 . 110.36(14) ?
O1 C1 H1 . 108.4 ?
C6 C1 H1 . 108.4 ?
C2 C1 H1 . 108.4 ?
N2 C2 C3 . 109.12(15) ?
N2 C2 C1 . 112.21(15) ?
C3 C2 C1 . 112.72(14) ?
N2 C2 H2 . 107.5 ?
C3 C2 H2 . 107.5 ?
C1 C2 H2 . 107.5 ?
C2 N2 H2A . 107.6(17) ?
C2 N2 H2B . 112.0(18) ?
H2A N2 H2B . 106(2) ?
C3 O3 Li1 . 123.63(10) y
C3 O3 H3O . 110.3(19) ?
Li1 O3 H3O . 120.5(19) ?
O3 C3 C2 . 109.21(14) ?
O3 C3 C4 . 111.34(14) ?
C2 C3 C4 . 109.89(14) ?
O3 C3 H3 . 108.8 ?
C2 C3 H3 . 108.8 ?
C4 C3 H3 . 108.8 ?
C4 N4 H4C . 110.1(18) ?
C4 N4 H4B . 118(4) ?
H4C N4 H4B . 108(4) ?
C4 N4 H4A . 111.3(18) ?
H4C N4 H4A . 101(2) ?
H4B N4 H4A . 107(4) ?
N4 C4 C3 . 109.26(15) ?
N4 C4 C5 . 110.36(15) ?
C3 C4 C5 . 113.36(14) ?
N4 C4 H4 . 107.9 ?
C3 C4 H4 . 107.9 ?
C5 C4 H4 . 107.9 ?
N6 C6 C1 . 108.89(15) ?
N6 C6 C5 . 113.91(15) ?
C1 C6 C5 . 112.37(14) ?
N6 C6 H6 . 107.1 ?
C1 C6 H6 . 107.1 ?
C5 C6 H6 . 107.1 ?
C6 N6 H6B . 109.7(17) ?
C6 N6 H6A . 110.7(17) ?
H6B N6 H6A . 109(2) ?
O5 C5 C6 . 112.91(14) ?
O5 C5 C4 . 108.26(14) ?
C6 C5 C4 . 109.41(14) ?
O5 C5 H5 . 108.7 ?
C6 C5 H5 . 108.7 ?
C4 C5 H5 . 108.7 ?
C5 O5 Li1 . 121.79(10) y
C5 O5 H5O . 110.7(18) ?
Li1 O5 H5O . 117.7(18) ?
H1W O1W H2W . 108(3) ?

loop_
_geom_bond_atom_site_label_1
_geom_bond_atom_site_label_2
_geom_bond_distance
_geom_bond_publ_flag
Li1 O1 2.0741(14) y
Li1 O3 2.0137(13) y
Li1 O5 2.0973(14) y
O1 C1 1.440(2) ?
O1 H1O 0.816(17) ?
C1 C6 1.523(2) ?
C1 C2 1.529(2) ?
C1 H1 1.0000 ?
C2 N2 1.465(2) ?
C2 C3 1.513(2) ?
C2 H2 1.0000 ?
N2 H2A 0.865(17) ?
N2 H2B 0.868(17) ?
O3 C3 1.432(2) ?
O3 H3O 0.813(17) ?
C3 C4 1.530(2) ?
C3 H3 1.0000 ?
N4 C4 1.464(2) ?
N4 H4C 0.901(17) ?
N4 H4B 0.882(19) ?
N4 H4A 0.884(17) ?
C4 C5 1.531(2) ?
C4 H4 1.0000 ?
C6 N6 1.461(2) ?
C6 C5 1.525(2) ?
C6 H6 1.0000 ?
N6 H6B 0.895(17) ?
N6 H6A 0.880(17) ?
C5 O5 1.428(2) ?
C5 H5 1.0000 ?
O5 H5O 0.815(16) ?
O1W H1W 0.836(18) ?
O1W H2W 0.825(18) ?

loop_
_geom_hbond_atom_site_label_D
_geom_hbond_atom_site_label_H
_geom_hbond_atom_site_label_A
_geom_hbond_site_symmetry_A
_geom_hbond_distance_DH
_geom_hbond_distance_HA
_geom_hbond_distance_DA
_geom_hbond_angle_DHA
O1 H1O I1 2_655 0.816(17) 2.705(17) 3.5152(15) 172(2)
N2 H2B O1W 2_655 0.868(17) 2.47(2) 3.189(2) 141(2)
O3 H3O O1W . 0.813(17) 1.853(18) 2.654(2) 168(3)
N4 H4C I1 2_556 0.901(17) 3.120(18) 3.9786(19) 160(2)
N4 H4B N4 2_556 0.882(19) 1.84(2) 2.719(3) 173(5)
N4 H4A I1 1_455 0.884(17) 2.95(2) 3.6398(19) 137(2)
N6 H6B O1W 2 0.895(17) 2.479(18) 3.339(3) 161(2)
N6 H6A I1 1_445 0.880(17) 2.95(2) 3.7051(18) 145(2)
O5 H5O N2 1_455 0.815(16) 1.990(17) 2.796(2) 170(2)
O1W H1W I1 . 0.836(18) 2.644(18) 3.4707(16) 170(3)
O1W H2W N6 1_565 0.825(18) 1.913(18) 2.734(2) 173(3)

loop_
_geom_torsion_atom_site_label_1
_geom_torsion_atom_site_label_2
_geom_torsion_atom_site_label_3
_geom_torsion_atom_site_label_4
_geom_torsion_site_symmetry_1
_geom_torsion
O3 Li1 O1 C1 2 -140.44(12)
O3 Li1 O1 C1 . 39.56(12)
O1 Li1 O1 C1 2 78(10)
O5 Li1 O1 C1 . -46.74(12)
O5 Li1 O1 C1 2 133.26(12)
Li1 O1 C1 C6 . 65.75(16)
Li1 O1 C1 C2 . -56.75(17)
O1 C1 C2 N2 . -57.14(19)
C6 C1 C2 N2 . -179.14(15)
O1 C1 C2 C3 . 66.53(19)
C6 C1 C2 C3 . -55.47(19)
O3 Li1 O3 C3 2 15E1(10)
O1 Li1 O3 C3 . -43.60(13)
O1 Li1 O3 C3 2 136.40(13)
O5 Li1 O3 C3 . 40.98(13)
O5 Li1 O3 C3 2 -139.02(13)
Li1 O3 C3 C2 . 63.29(17)
Li1 O3 C3 C4 . -58.24(18)
N2 C2 C3 O3 . 57.33(18)
C1 C2 C3 O3 . -68.04(18)
N2 C2 C3 C4 . 179.73(14)
C1 C2 C3 C4 . 54.36(19)
O3 C3 C4 N4 . -57.04(19)
C2 C3 C4 N4 . -178.18(14)
O3 C3 C4 C5 . 66.48(19)
C2 C3 C4 C5 . -54.65(19)
O1 C1 C6 N6 . 59.75(18)
C2 C1 C6 N6 . -177.01(14)
O1 C1 C6 C5 . -67.40(18)
C2 C1 C6 C5 . 55.83(19)
N6 C6 C5 O5 . -59.0(2)
C1 C6 C5 O5 . 65.40(19)
N6 C6 C5 C4 . -179.67(15)
C1 C6 C5 C4 . -55.24(19)
N4 C4 C5 O5 . 54.42(18)
C3 C4 C5 O5 . -68.50(18)
N4 C4 C5 C6 . 177.85(14)
C3 C4 C5 C6 . 54.93(19)
C6 C5 O5 Li1 . -58.95(17)
C4 C5 O5 Li1 . 62.34(16)
O3 Li1 O5 C5 2 136.09(12)
O3 Li1 O5 C5 . -43.91(12)
O1 Li1 O5 C5 . 42.58(12)
O1 Li1 O5 C5 2 -137.42(12)
O5 Li1 O5 C5 2 -13E1(10)
